data_2006814
loop_
_publ_author_name
'Henschel, Dagmar'
'Moers, Oliver'
'Blaschette, Armand'
'Jones, Peter G.'

_publ_section_title
;
 Polysulfonylamines. XCII. 1-Aza-4-azoniabicyclo[2.2.2]octane
 Di(methanesulfonyl)amidate
;
_journal_issue 12
_journal_name_full 'Acta Crystallographica Section C'
_journal_page_first 1877
_journal_page_last 1879
_journal_paper_doi 10.1107/S0108270197011633
_journal_volume 53
_journal_year 1997
_chemical_formula_iupac 'C6 H13 N2 1+, C2 H6 N1 O4 S2 1-'
_chemical_formula_moiety (C~6~H~13~N~2~^+^)(C~2~H~6~NO~4~S~2~^-^)
_chemical_formula_sum 'C8 H19 N3 O4 S2'
_chemical_formula_weight 285.38
_chemical_name_systematic
;
 1-Aza-4-azoniabicyclo[2.2.2]octane Di(methanesulfonyl)amide
;
_space_group_IT_number 14
_symmetry_cell_setting monoclinic
_symmetry_space_group_name_Hall '-P 2ybc'
_symmetry_space_group_name_H-M 'P 1 21/c 1'
_audit_creation_method SHELXL
_cell_angle_alpha 90.00
_cell_angle_beta 93.97(2)
_cell_angle_gamma 90.00
_cell_formula_units_Z 4
_cell_length_a 5.3498(11)
_cell_length_b 19.754(3)
_cell_length_c 11.665(2)
_cell_measurement_reflns_used 50
_cell_measurement_temperature 143(2)
_cell_measurement_theta_max 11.5
_cell_measurement_theta_min 10.0
_cell_volume 1229.8(4)
_computing_cell_refinement DIF4
_computing_data_collection 'DIF4 (Stoe & Cie, 1992a)'
_computing_data_reduction 'REDU4 (Stoe & Cie, 1992b)'
_computing_molecular_graphics 'XP5 (Siemens, 1994)'
_computing_publication_material SHELXL93
_computing_structure_refinement 'SHELXL93 (Sheldrick, 1993)'
_computing_structure_solution 'SHELXS86 (Sheldrick, 1990)'
_diffrn_ambient_temperature 143(2)
_diffrn_measurement_device 'Stoe Stadi-4'
_diffrn_measurement_method \w/\q
_diffrn_radiation_monochromator graphite
_diffrn_radiation_source 'fine-focus sealed tube'
_diffrn_radiation_type MoK\a
_diffrn_radiation_wavelength 0.71073
_diffrn_reflns_av_R_equivalents 0.064
_diffrn_reflns_av_sigmaI/netI 0.0437
_diffrn_reflns_limit_h_max 0
_diffrn_reflns_limit_h_min -6
_diffrn_reflns_limit_k_max 25
_diffrn_reflns_limit_k_min 0
_diffrn_reflns_limit_l_max 15
_diffrn_reflns_limit_l_min -14
_diffrn_reflns_number 2876
_diffrn_reflns_theta_max 27.50
_diffrn_reflns_theta_min 3.50
_diffrn_standards_decay_% 0
_diffrn_standards_interval_time 60
_diffrn_standards_number 3
_exptl_absorpt_coefficient_mu 0.441
_exptl_absorpt_correction_type none
_exptl_crystal_colour colourless
_exptl_crystal_density_diffrn 1.541
_exptl_crystal_density_method 'not measured'
_exptl_crystal_description needle
_exptl_crystal_F_000 608
_exptl_crystal_size_max 0.60
_exptl_crystal_size_mid 0.15
_exptl_crystal_size_min 0.10
_refine_diff_density_max 0.335
_refine_diff_density_min -0.389
_refine_ls_extinction_coef 0.0073(11)
_refine_ls_extinction_method SHELXL93
_refine_ls_goodness_of_fit_all 1.033
_refine_ls_goodness_of_fit_obs 1.049
_refine_ls_hydrogen_treatment 'H atoms: see below'
_refine_ls_matrix_type full
_refine_ls_number_parameters 160
_refine_ls_number_reflns 2795
_refine_ls_number_restraints 0
_refine_ls_restrained_S_all 1.033
_refine_ls_restrained_S_obs 1.049
_refine_ls_R_factor_all 0.066
_refine_ls_R_factor_obs .045
_refine_ls_shift/esd_max 0.000
_refine_ls_shift/esd_mean 0.000
_refine_ls_structure_factor_coef Fsqd
_refine_ls_weighting_details 'w = 1/[\s^2^(Fo^2^)+(0.0462P)^2^+0.8982P] where P = (Fo^2^+2Fc^2^)/3'
_refine_ls_weighting_scheme calc
_refine_ls_wR_factor_all 0.117
_refine_ls_wR_factor_obs .103
_reflns_number_observed 2129
_reflns_number_total 2795
_reflns_observed_criterion >2sigma(I)
_cod_data_source_file fg1353.cif
_cod_data_source_block schalt
_cod_depositor_comments
;
The following automatic conversions were performed:

'_refine_ls_weighting_scheme' value 'calc w =
1/[\s^2^(Fo^2^)+(0.0462P)^2^+0.8982P] where P = (Fo^2^+2Fc^2^)/3' was
changed to 'calc'. New tag '_refine_ls_weighting_details' was
created. The value of the new tag was set to 'w =
1/[\s^2^(Fo^2^)+(0.0462P)^2^+0.8982P] where P = (Fo^2^+2Fc^2^)/3'.

Automatic conversion script
Id: cif_fix_values 3143 2015-03-26 13:38:13Z robertas 
;
_cod_original_sg_symbol_H-M 'P 21/c'
_cod_database_code 2006814

loop_
_symmetry_equiv_pos_as_xyz
'x, y, z'
'-x, y+1/2, -z+1/2'
'-x, -y, -z'
'x, -y-1/2, z-1/2'

loop_
_atom_site_aniso_label
_atom_site_aniso_U_11
_atom_site_aniso_U_22
_atom_site_aniso_U_33
_atom_site_aniso_U_12
_atom_site_aniso_U_13
_atom_site_aniso_U_23
N1 .0250(11) .0142(10) .0215(10) .0004(9) -.0005(8) .0016(8)
S1 .0154(3) .0186(3) .0194(3) .0004(2) .0022(2) .0020(2)
S2 .0169(3) .0167(3) .0204(3) .0014(2) .0035(2) -.0017(2)
O1 .0259(10) .0296(10) .0273(10) -.0048(8) .0043(8) .0102(8)
O2 .0247(10) .0229(9) .0237(9) .0076(8) .0047(8) -.0009(7)
O3 .0361(12) .0294(10) .0273(10) .0076(9) .0057(8) -.0082(8)
O4 .0233(10) .0246(9) .0274(10) -.0055(8) .0056(8) .0022(8)
C1 .0162(13) .0282(14) .0285(14) -.0022(11) -.0013(10) .0004(11)
C2 .0195(13) .0276(14) .0258(14) .0026(11) -.0008(10) .0011(11)
N2 .0149(10) .0189(10) .0217(11) -.0006(8) .0014(8) -.0022(8)
N3 .0148(10) .0180(10) .0238(11) .0013(8) .0027(8) .0000(8)
C3 .0220(13) .0261(13) .0202(12) -.0004(11) .0035(10) -.0060(10)
C4 .0192(13) .0265(13) .0190(12) -.0019(10) .0004(10) -.0037(10)
C5 .0242(14) .0240(13) .0198(12) -.0011(11) .0046(10) .0037(10)
C6 .0231(14) .0289(14) .0184(12) .0016(11) -.0017(10) .0018(11)
C7 .0224(13) .0159(12) .0380(16) -.0035(10) .0020(11) .0009(11)
C8 .0248(14) .0142(12) .0459(17) .0032(11) .0060(12) .0001(11)

loop_
_atom_site_label
_atom_site_fract_x
_atom_site_fract_y
_atom_site_fract_z
_atom_site_U_iso_or_equiv
_atom_site_thermal_displace_type
_atom_site_calc_flag
_atom_site_refinement_flags
_atom_site_occupancy
_atom_site_disorder_group
_atom_site_type_symbol
N1 1.0015(4) .37826(10) .24197(18) .0203(4) Uani d . 1 . N
S1 1.00860(11) .33435(3) .12754(5) .01775(18) Uani d . 1 . S
S2 .98409(11) .34006(3) .36213(5) .01791(18) Uani d . 1 . S
O1 1.0911(4) .37967(10) .04012(16) .0275(4) Uani d . 1 . O
O2 1.1495(3) .27228(9) .14345(15) .0236(4) Uani d . 1 . O
O3 .9167(4) .39101(10) .44375(16) .0308(5) Uani d . 1 . O
O4 .8259(3) .28066(9) .35371(16) .0249(4) Uani d . 1 . O
C1 .6985(5) .31141(14) .0861(2) .0245(6) Uani d . 1 . C
H1A .5979 .3523 .0711 .029 Uiso calc R 1 . H
H1B .6289 .2853 .1479 .029 Uiso calc R 1 . H
H1C .6955 .2838 .0163 .029 Uiso calc R 1 . H
C2 1.2869(5) .31267(14) .4063(2) .0244(6) Uani d . 1 . C
H2A 1.3996 .3518 .4136 .029 Uiso calc R 1 . H
H2B 1.3462 .2811 .3493 .029 Uiso calc R 1 . H
H2C 1.2842 .2898 .4808 .029 Uiso calc R 1 . H
N2 .6865(4) .56484(10) .24664(17) .0185(4) Uani d . 1 . N
N3 .2135(4) .56327(10) .24906(18) .0188(4) Uani d . 1 . N
H3 .036(5) .5653(15) .247(2) .023 Uiso d . 1 . H
C3 .5764(5) .52497(13) .1490(2) .0227(6) Uani d . 1 . C
H3A .6266 .4770 .1586 .027 Uiso calc R 1 . H
H3B .6409 .5418 .0768 .027 Uiso calc R 1 . H
C4 .2883(5) .53027(13) .1414(2) .0217(5) Uani d . 1 . C
H4A .2295 .5576 .0736 .026 Uiso calc R 1 . H
H4B .2126 .4846 .1334 .026 Uiso calc R 1 . H
C5 .3245(5) .52505(13) .3506(2) .0225(5) Uani d . 1 . C
H5A .2804 .4765 .3435 .027 Uiso calc R 1 . H
H5B .2592 .5428 .4220 .027 Uiso calc R 1 . H
C6 .6121(5) .53413(14) .3540(2) .0236(6) Uani d . 1 . C
H6A .6679 .5634 .4198 .028 Uiso calc R 1 . H
H6B .6946 .4895 .3651 .028 Uiso calc R 1 . H
C7 .5865(5) .63450(13) .2373(2) .0255(6) Uani d . 1 . C
H7A .6158 .6532 .1606 .031 Uiso calc R 1 . H
H7B .6754 .6636 .2960 .031 Uiso calc R 1 . H
C8 .3030(5) .63498(13) .2546(3) .0281(6) Uani d . 1 . C
H8A .2721 .6550 .3301 .034 Uiso calc R 1 . H
H8B .2126 .6622 .1937 .034 Uiso calc R 1 . H

loop_
_atom_type_symbol
_atom_type_description
_atom_type_scat_dispersion_real
_atom_type_scat_dispersion_imag
_atom_type_scat_source
C C 0.0033 0.0016 'International Tables Vol C Tables 4.2.6.8 and 6.1.1.4'
H H 0.0000 0.0000 'International Tables Vol C Tables 4.2.6.8 and 6.1.1.4'
N N 0.0061 0.0033 'International Tables Vol C Tables 4.2.6.8 and 6.1.1.4'
O O 0.0106 0.0060 'International Tables Vol C Tables 4.2.6.8 and 6.1.1.4'
S S 0.1246 0.1234 'International Tables Vol C Tables 4.2.6.8 and 6.1.1.4'

loop_
_geom_angle_atom_site_label_1
_geom_angle_atom_site_label_2
_geom_angle_atom_site_label_3
_geom_angle
_geom_angle_publ_flag
S1 N1 S2 118.87(13) y
O2 S1 O1 115.68(11) y
O2 S1 N1 113.38(11) y
O1 S1 N1 106.21(11) y
O2 S1 C1 106.92(12) y
O1 S1 C1 107.10(12) y
N1 S1 C1 107.09(13) y
O4 S2 O3 115.95(12) y
O4 S2 N1 113.11(11) y
O3 S2 N1 106.28(11) y
O4 S2 C2 107.11(12) y
O3 S2 C2 106.75(13) y
N1 S2 C2 107.15(12) y
C6 N2 C3 108.7(2) ?
C6 N2 C7 109.2(2) ?
C3 N2 C7 108.5(2) ?
C5 N3 C4 109.3(2) ?
C5 N3 C8 109.7(2) ?
C4 N3 C8 110.2(2) ?
N2 C3 C4 110.7(2) ?
N3 C4 C3 107.8(2) ?
N3 C5 C6 107.6(2) ?
N2 C6 C5 110.7(2) ?
N2 C7 C8 110.5(2) ?
N3 C8 C7 107.6(2) ?

loop_
_geom_bond_atom_site_label_1
_geom_bond_atom_site_label_2
_geom_bond_site_symmetry_2
_geom_bond_distance
_geom_bond_publ_flag
N1 S1 . 1.595(2) y
N1 S2 . 1.600(2) y
S1 O2 . 1.4445(18) y
S1 O1 . 1.4486(18) y
S1 C1 . 1.755(3) y
S2 O4 . 1.4459(19) y
S2 O3 . 1.4480(19) y
S2 C2 . 1.751(3) y
N2 C6 . 1.471(3) ?
N2 C3 . 1.473(3) ?
N2 C7 . 1.478(3) ?
N3 C5 . 1.493(3) ?
N3 C4 . 1.494(3) ?
N3 C8 . 1.495(3) ?
C3 C4 . 1.541(4) ?
C5 C6 . 1.547(4) ?
C7 C8 . 1.544(4) ?

loop_
_geom_hbond_atom_site_label_D
_geom_hbond_atom_site_label_H
_geom_hbond_atom_site_label_A
_geom_hbond_site_symmetry_A
_geom_hbond_distance_DH
_geom_hbond_distance_HA
_geom_hbond_distance_DA
_geom_hbond_angle_DHA
_geom_hbond_publ_flag
N3 H3 N2 1_455 0.95(3) 1.87(3) 2.817(3) 177(3) y
C1 H1C O4 4_565 0.98 2.43 3.374(3) 162 y
C2 H2C O2 4_566 0.98 2.41 3.360(3) 163 y
C4 H4A O1 3_665 0.99 2.43 3.342(3) 152 y
C4 H4B O1 1_455 0.99 2.41 3.344(3) 157 y
C5 H5B O3 3_666 0.99 2.29 3.256(3) 164 y
C6 H6B O3 . 0.99 2.43 3.393(3) 165 y

loop_
_geom_torsion_atom_site_label_1
_geom_torsion_atom_site_label_2
_geom_torsion_atom_site_label_3
_geom_torsion_atom_site_label_4
_geom_torsion
_geom_torsion_publ_flag
S2 N1 S1 O2 -36.88(19) y
S2 N1 S1 O1 -165.01(14) y
S2 N1 S1 C1 80.80(17) y
S1 N1 S2 O4 -37.39(19) y
S1 N1 S2 O3 -165.72(14) y
S1 N1 S2 C2 80.42(17) y
C6 N2 C3 C4 65.7(3) ?
C7 N2 C3 C4 -52.9(3) ?
C5 N3 C4 C3 -54.4(3) ?
C8 N3 C4 C3 66.2(3) ?
N2 C3 C4 N3 -10.8(3) ?
C4 N3 C5 C6 67.0(3) ?
C8 N3 C5 C6 -54.0(3) ?
C3 N2 C6 C5 -52.6(3) ?
C7 N2 C6 C5 65.6(3) ?
N3 C5 C6 N2 -11.3(3) ?
C6 N2 C7 C8 -51.5(3) ?
C3 N2 C7 C8 66.8(3) ?
C5 N3 C8 C7 67.6(3) ?
C4 N3 C8 C7 -52.8(3) ?
N2 C7 C8 N3 -12.4(3) ?

loop_
_cod_related_entry_id
_cod_related_entry_database
_cod_related_entry_code
1 ChemSpider 30652193
